data_4073092
loop_
_publ_author_name
'Roseblade, Stephen J.'
'Ros, Abel'
'Monge, David'
'Alcarazo, Manuel'
'\'Alvarez, Eleuterio'
'Lassaletta, Jos\'e M.'
'Fern\'andez, Rosario'

_publ_section_title
;
 Imidazo[1,5-a]pyridin-3-ylidene/Thioether Mixed C/S Ligands and Complexes
 Thereof&#x00A7;
;
_journal_issue 10
_journal_name_full Organometallics
_journal_page_first 2570
_journal_paper_doi 10.1021/om070063r
_journal_volume 26
_journal_year 2007
_chemical_formula_moiety 'C22 H33 N2 Pd S, F6 Sb'
_chemical_formula_sum 'C22 H33 F6 N2 Pd S Sb'
_chemical_formula_weight 699.71
_chemical_name_systematic
; 
 ? 
;
_space_group_IT_number 2
_symmetry_cell_setting triclinic
_symmetry_Int_Tables_number 2
_symmetry_space_group_name_Hall '-P 1'
_symmetry_space_group_name_H-M 'P -1'
_atom_sites_solution_hydrogens geom
_atom_sites_solution_primary direct
_atom_sites_solution_secondary difmap
_audit_creation_method SHELXL-97
_cell_angle_alpha 66.284(2)
_cell_angle_beta 73.418(2)
_cell_angle_gamma 76.760(2)
_cell_formula_units_Z 2
_cell_length_a 9.5909(3)
_cell_length_b 11.2097(3)
_cell_length_c 13.6304(4)
_cell_measurement_reflns_used 5290
_cell_measurement_temperature 100(2)
_cell_measurement_theta_max 29.87
_cell_measurement_theta_min 2.48
_cell_volume 1274.92(7)
_computing_cell_refinement 'SAINT+ v. 7.06 a (Bruker AXS, 2003)'
_computing_data_collection 'APEX-W2K-NT v. 1.0 (Bruker AXS, 2004)'
_computing_data_reduction 'SAINT+ v. 7.06 a (Bruker AXS, 2001)'
_computing_molecular_graphics 'XP, SHELXTL v. 6.10 (Bruker, 2000)'
_computing_publication_material 'XCIF, SHELXTL v. 6.12 (Bruker, 2001)'
_computing_structure_refinement 'SHELXL-97 (Sheldrick, 1997)'
_computing_structure_solution 'SHELXS-97 (Sheldrick, 1990)'
_diffrn_ambient_temperature 100(2)
_diffrn_detector_area_resol_mean 8.26
_diffrn_measured_fraction_theta_full 0.989
_diffrn_measured_fraction_theta_max 0.989
_diffrn_measurement_device_type
;
 Bruker-Nonius X8kappa APEX II CCD area detector'
;
_diffrn_measurement_method 'phi and omega scans with narrow frames'
_diffrn_radiation_monochromator graphite
_diffrn_radiation_source 'fine-focus sealed tube'
_diffrn_radiation_type MoK\a
_diffrn_radiation_wavelength 0.71073
_diffrn_reflns_av_R_equivalents 0.0421
_diffrn_reflns_av_sigmaI/netI 0.0667
_diffrn_reflns_limit_h_max 13
_diffrn_reflns_limit_h_min -13
_diffrn_reflns_limit_k_max 16
_diffrn_reflns_limit_k_min -15
_diffrn_reflns_limit_l_max 19
_diffrn_reflns_limit_l_min -19
_diffrn_reflns_number 20005
_diffrn_reflns_theta_full 30.60
_diffrn_reflns_theta_max 30.60
_diffrn_reflns_theta_min 2.57
_diffrn_standards_decay_% 0
_exptl_absorpt_coefficient_mu 1.903
_exptl_absorpt_correction_T_max 0.9108
_exptl_absorpt_correction_T_min 0.7379
_exptl_absorpt_correction_type multi-scan
_exptl_absorpt_process_details
;
 SADABS: Area-Detector Absorption Correction. Bruker-AXS
 within v. 7.06 a (Bruker AXS, 2003); ratio of minimum to maximum
 apparent transmission:  0.557670m
;
_exptl_crystal_colour colourless
_exptl_crystal_density_diffrn 1.823
_exptl_crystal_density_method 'not measured'
_exptl_crystal_description needle
_exptl_crystal_F_000 692
_exptl_crystal_size_max 0.17
_exptl_crystal_size_mid 0.08
_exptl_crystal_size_min 0.05
_refine_diff_density_max 2.367
_refine_diff_density_min -1.883
_refine_diff_density_rms 0.165
_refine_ls_extinction_method none
_refine_ls_goodness_of_fit_ref 1.031
_refine_ls_hydrogen_treatment constr
_refine_ls_matrix_type full
_refine_ls_number_parameters 298
_refine_ls_number_reflns 7539
_refine_ls_number_restraints 0
_refine_ls_restrained_S_all 1.031
_refine_ls_R_factor_all 0.0929
_refine_ls_R_factor_gt 0.0488
_refine_ls_shift/su_max 0.001
_refine_ls_shift/su_mean 0.000
_refine_ls_structure_factor_coef Fsqd
_refine_ls_weighting_details 'calc w=1/[\s^2^(Fo^2^)+(0.0371P)^2^+5.4202P] where P=(Fo^2^+2Fc^2^)/3'
_refine_ls_weighting_scheme calc
_refine_ls_wR_factor_gt 0.0976
_refine_ls_wR_factor_ref 0.1155
_reflns_number_gt 4998
_reflns_number_total 7539
_reflns_threshold_expression >2sigma(I)
_cod_data_source_file om070063rsi20070121_014512.cif
_cod_data_source_block 23
_cod_depositor_comments
;
The following automatic conversions were performed:

'_symmetry_cell_setting' value 'Triclinic' changed to 'triclinic'
according to /home/saulius/struct/CIF-dictionaries/cif_core.dic
dictionary named 'cif_core.dic' version 2.4.1 from 2010-06-29.

Automatic conversion script
Id: cif_fix_values 1715 2011-07-08 13:25:40Z adriana 
;
_cod_original_cell_volume 1274.92(6)
_cod_original_sg_symbol_H-M P-1
_cod_database_code 4073092

loop_
_symmetry_equiv_pos_as_xyz
'x, y, z'
'-x, -y, -z'

loop_
_atom_site_label
_atom_site_type_symbol
_atom_site_fract_x
_atom_site_fract_y
_atom_site_fract_z
_atom_site_U_iso_or_equiv
_atom_site_adp_type
_atom_site_occupancy
_atom_site_symmetry_multiplicity
_atom_site_calc_flag
_atom_site_refinement_flags
Pd1 Pd 0.41623(4) 0.72989(3) 0.91497(3) 0.02248(10) Uani 1 1 d .
S1 S 0.42320(14) 0.61788(12) 0.80203(12) 0.0281(3) Uani 1 1 d .
N1 N 0.1312(5) 0.8277(4) 0.8370(4) 0.0241(9) Uani 1 1 d .
N2 N 0.0855(4) 0.7997(4) 1.0070(4) 0.0240(9) Uani 1 1 d .
C1 C 0.1974(5) 0.7870(5) 0.9220(4) 0.0225(10) Uani 1 1 d .
C2 C -0.0175(5) 0.8667(5) 0.8652(5) 0.0294(12) Uani 1 1 d .
H2 H -0.0849 0.8995 0.8181 0.035 Uiso 1 1 d R
C3 C -0.0485(6) 0.8490(5) 0.9735(5) 0.0296(12) Uani 1 1 d .
C4 C -0.1769(6) 0.8691(6) 1.0522(6) 0.0396(15) Uani 1 1 d .
H4 H -0.2688 0.9019 1.0314 0.048 Uiso 1 1 d R
C5 C -0.1677(7) 0.8415(6) 1.1550(6) 0.0463(18) Uani 1 1 d .
H5 H -0.2534 0.8548 1.2074 0.056 Uiso 1 1 d R
C6 C -0.0301(7) 0.7921(6) 1.1870(5) 0.0399(15) Uani 1 1 d .
H6 H -0.0253 0.7739 1.2604 0.048 Uiso 1 1 d R
C7 C 0.0932(6) 0.7707(5) 1.1147(5) 0.0319(12) Uani 1 1 d .
H7 H 0.1839 0.7363 1.1371 0.038 Uiso 1 1 d R
C8 C 0.2078(6) 0.8360(5) 0.7242(4) 0.0279(11) Uani 1 1 d .
H8 H 0.1301 0.8651 0.6806 0.033 Uiso 1 1 d R
C9 C 0.3051(7) 0.9448(5) 0.6742(5) 0.0334(13) Uani 1 1 d .
H9A H 0.2454 1.0277 0.6763 0.050 Uiso 1 1 d R
H9B H 0.3517 0.9542 0.5979 0.050 Uiso 1 1 d R
H9C H 0.3809 0.9226 0.7163 0.050 Uiso 1 1 d R
C10 C 0.2847(6) 0.7021(5) 0.7175(4) 0.0274(11) Uani 1 1 d .
H10 H 0.3401 0.7214 0.6397 0.033 Uiso 1 1 d R
C11 C 0.1774(7) 0.6057(5) 0.7374(5) 0.0331(13) Uani 1 1 d .
H11 H 0.0998 0.6585 0.6954 0.040 Uiso 1 1 d R
C12 C 0.2526(7) 0.4999(6) 0.6900(5) 0.0417(15) Uani 1 1 d .
H12A H 0.3241 0.4407 0.7328 0.063 Uiso 1 1 d R
H12B H 0.3030 0.5409 0.6135 0.063 Uiso 1 1 d R
H12C H 0.1791 0.4497 0.6931 0.063 Uiso 1 1 d R
C13 C 0.0978(7) 0.5434(5) 0.8570(5) 0.0362(13) Uani 1 1 d .
H13A H 0.0323 0.4850 0.8615 0.054 Uiso 1 1 d R
H13B H 0.0402 0.6126 0.8840 0.054 Uiso 1 1 d R
H13C H 0.1699 0.4926 0.9021 0.054 Uiso 1 1 d R
C14 C 0.6032(7) 0.6241(6) 0.7063(6) 0.0502(19) Uani 1 1 d .
H14 H 0.6749 0.5867 0.7554 0.060 Uiso 1 1 d R
C15 C 0.6335(9) 0.5384(7) 0.6472(7) 0.061(2) Uani 1 1 d .
H15A H 0.5721 0.5729 0.5918 0.074 Uiso 1 1 d R
H15B H 0.6077 0.4503 0.6981 0.074 Uiso 1 1 d R
C16 C 0.7984(9) 0.5267(8) 0.5893(8) 0.078(3) Uani 1 1 d .
H16A H 0.8601 0.4845 0.6445 0.093 Uiso 1 1 d R
H16B H 0.8166 0.4724 0.5437 0.093 Uiso 1 1 d R
C17 C 0.8368(11) 0.6674(9) 0.5160(9) 0.100(4) Uani 1 1 d .
H17A H 0.9433 0.6619 0.4831 0.120 Uiso 1 1 d R
H17B H 0.7841 0.7030 0.4553 0.120 Uiso 1 1 d R
C18 C 0.8013(8) 0.7546(7) 0.5708(7) 0.069(3) Uani 1 1 d .
H18A H 0.8192 0.8435 0.5168 0.083 Uiso 1 1 d R
H18B H 0.8676 0.7283 0.6219 0.083 Uiso 1 1 d R
C19 C 0.6433(6) 0.7611(5) 0.6353(5) 0.0379(14) Uani 1 1 d .
H19A H 0.6302 0.8136 0.6816 0.046 Uiso 1 1 d R
H19B H 0.5767 0.8053 0.5836 0.046 Uiso 1 1 d R
C20 C 0.4553(7) 0.8353(8) 1.0049(6) 0.0472(17) Uani 1 1 d .
H20A H 0.4808 0.9142 0.9415 0.057 Uiso 1 1 d R
H20B H 0.3959 0.8491 1.0697 0.057 Uiso 1 1 d R
C21 C 0.5573(8) 0.7343(7) 1.0130(7) 0.0510(18) Uani 1 1 d .
H21 H 0.5304 0.6579 1.0768 0.061 Uiso 1 1 d R
C22 C 0.6464(6) 0.6985(6) 0.9220(5) 0.0378(15) Uani 1 1 d .
H22A H 0.6743 0.7710 0.8598 0.045 Uiso 1 1 d R
H22B H 0.7000 0.6148 0.9407 0.045 Uiso 1 1 d R
Sb1 Sb 0.67507(4) 0.14900(3) 0.64259(3) 0.02604(10) Uani 1 1 d .
F1 F 0.8265(5) 0.1980(5) 0.5205(3) 0.0649(13) Uani 1 1 d .
F2 F 0.7751(5) -0.0204(3) 0.6928(3) 0.0539(11) Uani 1 1 d .
F3 F 0.5236(5) 0.0978(5) 0.7664(3) 0.0672(13) Uani 1 1 d .
F4 F 0.5715(5) 0.3150(4) 0.5919(4) 0.0672(13) Uani 1 1 d .
F5 F 0.5857(5) 0.0943(4) 0.5651(3) 0.0569(11) Uani 1 1 d .
F6 F 0.7635(5) 0.2010(4) 0.7214(4) 0.0603(12) Uani 1 1 d .

loop_
_atom_site_aniso_label
_atom_site_aniso_U_11
_atom_site_aniso_U_22
_atom_site_aniso_U_33
_atom_site_aniso_U_23
_atom_site_aniso_U_13
_atom_site_aniso_U_12
Pd1 0.01451(18) 0.02127(18) 0.0254(2) 0.00020(15) -0.00572(15) -0.00495(13)
S1 0.0242(6) 0.0189(5) 0.0331(7) -0.0046(5) 0.0015(5) -0.0064(5)
N1 0.020(2) 0.025(2) 0.028(2) -0.0079(17) -0.0105(18) -0.0009(16)
N2 0.0143(19) 0.027(2) 0.032(2) -0.0126(18) 0.0001(17) -0.0074(15)
C1 0.016(2) 0.027(2) 0.024(2) -0.0067(19) -0.0072(19) -0.0036(18)
C2 0.017(2) 0.027(2) 0.047(3) -0.013(2) -0.017(2) 0.0020(19)
C3 0.020(3) 0.025(2) 0.047(3) -0.016(2) -0.007(2) -0.0047(19)
C4 0.020(3) 0.036(3) 0.071(5) -0.033(3) -0.001(3) -0.006(2)
C5 0.029(3) 0.049(4) 0.071(5) -0.042(4) 0.017(3) -0.019(3)
C6 0.040(3) 0.045(3) 0.041(3) -0.023(3) 0.009(3) -0.024(3)
C7 0.030(3) 0.039(3) 0.030(3) -0.012(2) -0.004(2) -0.015(2)
C8 0.035(3) 0.026(2) 0.019(2) -0.0004(19) -0.010(2) -0.006(2)
C9 0.041(3) 0.022(2) 0.029(3) -0.002(2) -0.007(2) -0.005(2)
C10 0.036(3) 0.023(2) 0.019(2) -0.0032(19) 0.000(2) -0.012(2)
C11 0.039(3) 0.032(3) 0.029(3) -0.004(2) -0.009(2) -0.016(2)
C12 0.054(4) 0.038(3) 0.037(3) -0.016(3) 0.004(3) -0.028(3)
C13 0.036(3) 0.031(3) 0.034(3) -0.004(2) -0.001(3) -0.015(2)
C14 0.038(4) 0.029(3) 0.054(4) -0.005(3) 0.018(3) -0.002(2)
C15 0.063(5) 0.049(4) 0.071(5) -0.029(4) 0.009(4) -0.021(4)
C16 0.061(5) 0.057(5) 0.107(7) -0.055(5) 0.046(5) -0.027(4)
C17 0.089(7) 0.078(6) 0.120(9) -0.059(6) 0.062(6) -0.051(5)
C18 0.047(4) 0.037(4) 0.076(6) -0.001(4) 0.025(4) -0.002(3)
C19 0.030(3) 0.024(2) 0.039(3) 0.000(2) 0.009(2) -0.005(2)
C20 0.027(3) 0.086(5) 0.040(4) -0.034(4) -0.005(3) -0.012(3)
C21 0.053(4) 0.050(4) 0.062(5) -0.020(3) -0.025(4) -0.013(3)
C22 0.016(3) 0.060(4) 0.028(3) 0.001(3) -0.012(2) -0.012(2)
Sb1 0.0293(2) 0.02491(17) 0.02012(18) -0.00186(13) -0.00347(14) -0.01035(14)
F1 0.046(2) 0.085(3) 0.040(2) -0.003(2) 0.0088(19) -0.023(2)
F2 0.076(3) 0.0317(18) 0.057(3) -0.0063(17) -0.038(2) 0.0003(18)
F3 0.046(2) 0.105(4) 0.029(2) -0.004(2) 0.0065(18) -0.026(2)
F4 0.069(3) 0.043(2) 0.074(3) -0.014(2) -0.021(3) 0.014(2)
F5 0.077(3) 0.063(2) 0.043(2) -0.0095(19) -0.031(2) -0.028(2)
F6 0.078(3) 0.059(2) 0.065(3) -0.028(2) -0.028(2) -0.023(2)

loop_
_atom_type_symbol
_atom_type_description
_atom_type_scat_dispersion_real
_atom_type_scat_dispersion_imag
_atom_type_scat_source
C C 0.0033 0.0016 'International Tables Vol C Tables 4.2.6.8 and 6.1.1.4'
H H 0.0000 0.0000 'International Tables Vol C Tables 4.2.6.8 and 6.1.1.4'
N N 0.0061 0.0033 'International Tables Vol C Tables 4.2.6.8 and 6.1.1.4'
F F 0.0171 0.0103 'International Tables Vol C Tables 4.2.6.8 and 6.1.1.4'
S S 0.1246 0.1234 'International Tables Vol C Tables 4.2.6.8 and 6.1.1.4'
Pd Pd -0.9988 1.0072 'International Tables Vol C Tables 4.2.6.8 and 6.1.1.4'
Sb Sb -0.5866 1.5461 'International Tables Vol C Tables 4.2.6.8 and 6.1.1.4'

loop_
_geom_angle_atom_site_label_1
_geom_angle_atom_site_label_2
_geom_angle_atom_site_label_3
_geom_angle
C1 Pd1 C20 100.3(2)
C1 Pd1 C21 131.3(3)
C20 Pd1 C21 35.0(2)
C1 Pd1 C22 168.4(2)
C20 Pd1 C22 68.2(2)
C21 Pd1 C22 38.6(3)
C1 Pd1 S1 89.98(15)
C20 Pd1 S1 168.65(17)
C21 Pd1 S1 136.8(2)
C22 Pd1 S1 101.34(19)
C14 S1 C10 106.7(3)
C14 S1 Pd1 108.7(3)
C10 S1 Pd1 109.82(18)
C1 N1 C2 112.6(5)
C1 N1 C8 124.6(4)
C2 N1 C8 122.7(4)
C1 N2 C7 127.8(4)
C1 N2 C3 111.3(4)
C7 N2 C3 120.9(5)
N1 C1 N2 103.7(4)
N1 C1 Pd1 125.6(4)
N2 C1 Pd1 130.6(4)
C3 C2 N1 106.5(5)
C3 C2 H2 126.7
N1 C2 H2 126.7
C2 C3 N2 105.8(5)
C2 C3 C4 135.6(6)
N2 C3 C4 118.6(6)
C5 C4 C3 119.8(6)
C5 C4 H4 120.1
C3 C4 H4 120.1
C4 C5 C6 120.5(6)
C4 C5 H5 119.8
C6 C5 H5 119.7
C7 C6 C5 121.1(6)
C7 C6 H6 119.4
C5 C6 H6 119.5
C6 C7 N2 119.0(6)
C6 C7 H7 120.4
N2 C7 H7 120.5
N1 C8 C9 109.2(4)
N1 C8 C10 113.0(4)
C9 C8 C10 115.2(5)
N1 C8 H8 106.3
C9 C8 H8 106.2
C10 C8 H8 106.3
C8 C9 H9A 109.5
C8 C9 H9B 109.5
H9A C9 H9B 109.5
C8 C9 H9C 109.4
H9A C9 H9C 109.5
H9B C9 H9C 109.5
C8 C10 C11 113.9(5)
C8 C10 S1 115.4(4)
C11 C10 S1 110.0(3)
C8 C10 H10 105.5
C11 C10 H10 105.5
S1 C10 H10 105.5
C12 C11 C13 110.2(5)
C12 C11 C10 111.5(5)
C13 C11 C10 115.2(5)
C12 C11 H11 106.5
C13 C11 H11 106.5
C10 C11 H11 106.4
C11 C12 H12A 109.5
C11 C12 H12B 109.5
H12A C12 H12B 109.5
C11 C12 H12C 109.4
H12A C12 H12C 109.5
H12B C12 H12C 109.5
C11 C13 H13A 109.4
C11 C13 H13B 109.4
H13A C13 H13B 109.5
C11 C13 H13C 109.6
H13A C13 H13C 109.5
H13B C13 H13C 109.5
C15 C14 C19 113.5(6)
C15 C14 S1 114.5(5)
C19 C14 S1 115.3(4)
C15 C14 H14 103.9
C19 C14 H14 103.8
S1 C14 H14 103.9
C14 C15 C16 110.7(6)
C14 C15 H15A 109.1
C16 C15 H15A 109.7
C14 C15 H15B 109.7
C16 C15 H15B 109.5
H15A C15 H15B 108.1
C17 C16 C15 107.9(7)
C17 C16 H16A 110.1
C15 C16 H16A 110.2
C17 C16 H16B 110.1
C15 C16 H16B 110.0
H16A C16 H16B 108.4
C18 C17 C16 114.4(8)
C18 C17 H17A 108.9
C16 C17 H17A 108.7
C18 C17 H17B 108.4
C16 C17 H17B 108.7
H17A C17 H17B 107.6
C17 C18 C19 114.0(8)
C17 C18 H18A 109.0
C19 C18 H18A 108.8
C17 C18 H18B 108.5
C19 C18 H18B 108.8
H18A C18 H18B 107.7
C14 C19 C18 110.7(5)
C14 C19 H19A 110.1
C18 C19 H19A 109.5
C14 C19 H19B 108.9
C18 C19 H19B 109.4
H19A C19 H19B 108.0
C21 C20 Pd1 73.1(4)
C21 C20 H20A 114.3
Pd1 C20 H20A 96.5
C21 C20 H20B 119.8
Pd1 C20 H20B 129.1
H20A C20 H20B 116.1
C20 C21 C22 124.8(7)
C20 C21 Pd1 71.9(4)
C22 C21 Pd1 70.8(3)
C20 C21 H21 112.9
C22 C21 H21 111.5
Pd1 C21 H21 98.2
C21 C22 Pd1 70.6(3)
C21 C22 H22A 112.8
Pd1 C22 H22A 96.7
C21 C22 H22B 115.4
Pd1 C22 H22B 122.0
H22A C22 H22B 125.5
F1 Sb1 F4 89.8(2)
F1 Sb1 F6 90.8(2)
F4 Sb1 F6 91.7(2)
F1 Sb1 F2 90.8(2)
F4 Sb1 F2 178.2(2)
F6 Sb1 F2 89.97(18)
F1 Sb1 F3 179.4(2)
F4 Sb1 F3 90.8(2)
F6 Sb1 F3 89.1(2)
F2 Sb1 F3 88.6(2)
F1 Sb1 F5 89.8(2)
F4 Sb1 F5 89.0(2)
F6 Sb1 F5 179.13(18)
F2 Sb1 F5 89.38(18)
F3 Sb1 F5 90.3(2)

loop_
_geom_bond_atom_site_label_1
_geom_bond_atom_site_label_2
_geom_bond_distance
Pd1 C1 2.035(5)
Pd1 C20 2.161(7)
Pd1 C21 2.175(7)
Pd1 C22 2.178(5)
Pd1 S1 2.3256(15)
S1 C14 1.840(6)
S1 C10 1.846(6)
N1 C1 1.348(6)
N1 C2 1.382(6)
N1 C8 1.478(7)
N2 C1 1.367(6)
N2 C7 1.390(7)
N2 C3 1.405(7)
C2 C3 1.360(8)
C2 H2 0.9500
C3 C4 1.425(8)
C4 C5 1.333(10)
C4 H4 0.9500
C5 C6 1.428(10)
C5 H5 0.9500
C6 C7 1.350(8)
C6 H6 0.9500
C7 H7 0.9500
C8 C9 1.520(7)
C8 C10 1.540(7)
C8 H8 1.0000
C9 H9A 0.9800
C9 H9B 0.9800
C9 H9C 0.9800
C10 C11 1.553(7)
C10 H10 1.0000
C11 C12 1.517(8)
C11 C13 1.532(8)
C11 H11 1.0000
C12 H12A 0.9800
C12 H12B 0.9800
C12 H12C 0.9800
C13 H13A 0.9800
C13 H13B 0.9800
C13 H13C 0.9800
C14 C15 1.421(10)
C14 C19 1.518(7)
C14 H14 1.0000
C15 C16 1.555(10)
C15 H15A 0.9900
C15 H15B 0.9900
C16 C17 1.552(11)
C16 H16A 0.9900
C16 H16B 0.9900
C17 C18 1.385(12)
C17 H17A 0.9900
C17 H17B 0.9900
C18 C19 1.522(8)
C18 H18A 0.9900
C18 H18B 0.9900
C19 H19A 0.9900
C19 H19B 0.9900
C20 C21 1.306(10)
C20 H20A 0.9753
C20 H20B 0.9543
C21 C22 1.438(10)
C21 H21 0.9649
C22 H22A 0.9309
C22 H22B 0.9329
Sb1 F1 1.853(4)
Sb1 F4 1.854(4)
Sb1 F6 1.861(4)
Sb1 F2 1.868(3)
Sb1 F3 1.868(4)
Sb1 F5 1.872(4)

loop_
_geom_torsion_atom_site_label_1
_geom_torsion_atom_site_label_2
_geom_torsion_atom_site_label_3
_geom_torsion_atom_site_label_4
_geom_torsion
C1 Pd1 S1 C14 147.5(3)
C20 Pd1 S1 C14 -8.1(11)
C21 Pd1 S1 C14 -47.8(4)
C22 Pd1 S1 C14 -30.0(3)
C1 Pd1 S1 C10 31.1(2)
C20 Pd1 S1 C10 -124.5(11)
C21 Pd1 S1 C10 -164.2(3)
C22 Pd1 S1 C10 -146.3(2)
C2 N1 C1 N2 0.6(5)
C8 N1 C1 N2 178.2(4)
C2 N1 C1 Pd1 -176.8(3)
C8 N1 C1 Pd1 0.7(7)
C7 N2 C1 N1 179.9(5)
C3 N2 C1 N1 -0.4(5)
C7 N2 C1 Pd1 -2.9(7)
C3 N2 C1 Pd1 176.8(4)
C20 Pd1 C1 N1 134.0(4)
C21 Pd1 C1 N1 152.7(4)
C22 Pd1 C1 N1 126.0(10)
S1 Pd1 C1 N1 -41.2(4)
C20 Pd1 C1 N2 -42.7(5)
C21 Pd1 C1 N2 -24.0(6)
C22 Pd1 C1 N2 -50.7(12)
S1 Pd1 C1 N2 142.1(4)
C1 N1 C2 C3 -0.6(6)
C8 N1 C2 C3 -178.2(4)
N1 C2 C3 N2 0.3(5)
N1 C2 C3 C4 180.0(6)
C1 N2 C3 C2 0.1(5)
C7 N2 C3 C2 179.8(4)
C1 N2 C3 C4 -179.7(4)
C7 N2 C3 C4 0.1(7)
C2 C3 C4 C5 -179.4(6)
N2 C3 C4 C5 0.3(8)
C3 C4 C5 C6 0.0(9)
C4 C5 C6 C7 -0.7(9)
C5 C6 C7 N2 1.1(8)
C1 N2 C7 C6 178.9(5)
C3 N2 C7 C6 -0.8(7)
C1 N1 C8 C9 -68.3(6)
C2 N1 C8 C9 109.0(5)
C1 N1 C8 C10 61.2(6)
C2 N1 C8 C10 -121.4(5)
N1 C8 C10 C11 70.2(6)
C9 C8 C10 C11 -163.3(5)
N1 C8 C10 S1 -58.5(5)
C9 C8 C10 S1 68.0(5)
C14 S1 C10 C8 -109.6(4)
Pd1 S1 C10 C8 8.0(4)
C14 S1 C10 C11 119.8(4)
Pd1 S1 C10 C11 -122.6(4)
C8 C10 C11 C12 159.0(5)
S1 C10 C11 C12 -69.6(5)
C8 C10 C11 C13 -74.5(6)
S1 C10 C11 C13 56.9(6)
C10 S1 C14 C15 -73.4(6)
Pd1 S1 C14 C15 168.3(5)
C10 S1 C14 C19 61.0(6)
Pd1 S1 C14 C19 -57.3(6)
C19 C14 C15 C16 57.5(10)
S1 C14 C15 C16 -167.2(6)
C14 C15 C16 C17 -55.4(11)
C15 C16 C17 C18 53.9(13)
C16 C17 C18 C19 -52.1(13)
C15 C14 C19 C18 -52.6(10)
S1 C14 C19 C18 172.5(6)
C17 C18 C19 C14 49.2(11)
C1 Pd1 C20 C21 155.3(5)
C22 Pd1 C20 C21 -26.4(4)
S1 Pd1 C20 C21 -49.6(13)
Pd1 C20 C21 C22 49.6(6)
C1 Pd1 C21 C20 -33.2(6)
C22 Pd1 C21 C20 138.5(7)
S1 Pd1 C21 C20 167.3(3)
C1 Pd1 C21 C22 -171.7(3)
C20 Pd1 C21 C22 -138.5(7)
S1 Pd1 C21 C22 28.9(5)
C20 C21 C22 Pd1 -50.1(6)
C1 Pd1 C22 C21 32.7(12)
C20 Pd1 C22 C21 24.2(4)
S1 Pd1 C22 C21 -160.3(4)
